data_7020799
loop_
_publ_author_name
'Beck, Robert'
'Shoshani, Manar'
'Krasinkiewicz, Jonathan'
'Hatnean, Jillian A.'
'Johnson, Samuel A.'

_publ_section_title
;
 Synthesis and chemistry of bis(triisopropylphosphine) nickel(i) and
 nickel(0) precursors.
;
_journal_issue 5
_journal_name_full 'Dalton transactions (Cambridge, England : 2003)'
_journal_page_first 1461
_journal_page_last 1475
_journal_paper_doi 10.1039/c2dt32008h
_journal_volume 42
_journal_year 2013
_chemical_formula_moiety 'C36 H84 Ni2 N2 P2'
_chemical_formula_sum 'C36 H84 N2 Ni2 P4'
_chemical_formula_weight 786.35
_chemical_name_systematic
;
?
;
_space_group_IT_number 14
_symmetry_cell_setting monoclinic
_symmetry_space_group_name_Hall '-P 2ybc'
_symmetry_space_group_name_H-M 'P 1 21/c 1'
_atom_sites_solution_hydrogens geom
_atom_sites_solution_primary direct
_atom_sites_solution_secondary difmap
_audit_creation_date 2012-08-16T11:42:28-00:00
_audit_creation_method 'WinGX routine CIF_UPDATE'
_cell_angle_alpha 90
_cell_angle_beta 114.158(5)
_cell_angle_gamma 90
_cell_formula_units_Z 4
_cell_length_a 14.950(4)
_cell_length_b 21.071(5)
_cell_length_c 15.531(4)
_cell_measurement_reflns_used 7800
_cell_measurement_temperature 173(2)
_cell_measurement_theta_max 25
_cell_measurement_theta_min 2
_cell_volume 4464(2)
_computing_cell_refinement 'Bruker SMART'
_computing_data_collection 'Bruker SMART'
_computing_data_reduction 'Bruker SAINT'
_computing_molecular_graphics 'Bruker SHELXTL'
_computing_publication_material 'Bruker SHELXTL'
_computing_structure_refinement 'SHELXL-97 (Sheldrick, 1997)'
_computing_structure_solution 'Bruker SHELXTL'
_diffrn_ambient_temperature 173(2)
_diffrn_measured_fraction_theta_full 0.962
_diffrn_measured_fraction_theta_max 0.962
_diffrn_measurement_device_type 'CCD area detector'
_diffrn_measurement_method 'phi and omega scans'
_diffrn_radiation_monochromator graphite
_diffrn_radiation_type MoK\a
_diffrn_radiation_wavelength 0.71073
_diffrn_reflns_av_unetI/netI 0.0898
_diffrn_reflns_limit_h_max 17
_diffrn_reflns_limit_h_min -17
_diffrn_reflns_limit_k_max 25
_diffrn_reflns_limit_k_min -25
_diffrn_reflns_limit_l_max 18
_diffrn_reflns_limit_l_min -18
_diffrn_reflns_number 34028
_diffrn_reflns_theta_full 25
_diffrn_reflns_theta_max 25
_diffrn_reflns_theta_min 1.73
_exptl_absorpt_coefficient_mu 1.011
_exptl_absorpt_correction_type none
_exptl_crystal_colour red
_exptl_crystal_density_diffrn 1.17
_exptl_crystal_density_method 'not measured'
_exptl_crystal_description block
_exptl_crystal_F_000 1720
_exptl_crystal_size_max 0.15
_exptl_crystal_size_mid 0.08
_exptl_crystal_size_min 0.04
_refine_diff_density_max 1.276
_refine_diff_density_min -1.775
_refine_diff_density_rms 0.161
_refine_ls_extinction_method none
_refine_ls_goodness_of_fit_ref 1.244
_refine_ls_hydrogen_treatment constr
_refine_ls_matrix_type full
_refine_ls_number_parameters 426
_refine_ls_number_reflns 34032
_refine_ls_number_restraints 36
_refine_ls_restrained_S_all 1.243
_refine_ls_R_factor_all 0.1381
_refine_ls_R_factor_gt 0.0939
_refine_ls_shift/su_max 0.001
_refine_ls_shift/su_mean 0
_refine_ls_structure_factor_coef Fsqd
_refine_ls_weighting_details 'calc w=1/[\s^2^(Fo^2^)+(0.0000P)^2^+39.4245P] where P=(Fo^2^+2Fc^2^)/3'
_refine_ls_weighting_scheme calc
_refine_ls_wR_factor_gt 0.1766
_refine_ls_wR_factor_ref 0.1921
_reflns_number_gt 23468
_reflns_number_total 34032
_reflns_threshold_expression >2sigma(I)
_cod_data_source_file c2dt32008h.txt
_cod_data_source_block twin5b
_cod_depositor_comments
;
The following automatic conversions were performed:

'_symmetry_cell_setting' value 'Monoclinic' changed to 'monoclinic'
according to /home/saulius/struct/CIF-dictionaries/cif_core.dic
dictionary named 'cif_core.dic' version 2.4.2 from 2011-04-26.

Automatic conversion script
Id: cif_fix_values 1891 2012-01-12 08:04:46Z andrius 
;
_cod_original_sg_symbol_H-M P2(1)/c
_cod_database_code 7020799

loop_
_symmetry_equiv_pos_as_xyz
'x, y, z'
'-x, y+1/2, -z+1/2'
'-x, -y, -z'
'x, -y-1/2, z-1/2'

loop_
_atom_site_label
_atom_site_type_symbol
_atom_site_fract_x
_atom_site_fract_y
_atom_site_fract_z
_atom_site_U_iso_or_equiv
_atom_site_adp_type
_atom_site_occupancy
_atom_site_symmetry_multiplicity
_atom_site_calc_flag
_atom_site_refinement_flags
_atom_site_disorder_assembly
_atom_site_disorder_group
Ni1 Ni 0.30268(5) 0.62187(4) 0.17935(6) 0.0306(2) Uiso 1 1 d . B .
Ni2 Ni 0.64563(5) 0.62253(4) 0.31556(6) 0.0361(2) Uani 1 1 d . . .
P2 P 0.22650(12) 0.68349(7) 0.23794(12) 0.0287(4) Uani 1 1 d . B .
P3 P 0.71645(12) 0.54562(7) 0.41031(12) 0.0335(4) Uani 1 1 d . D .
P1 P 0.23551(14) 0.55628(8) 0.06396(12) 0.0445(5) Uani 1 1 d . . .
N1 N 0.4311(4) 0.6232(2) 0.2305(4) 0.0310(12) Uani 1 1 d U . .
N2 N 0.5160(4) 0.6226(2) 0.2659(3) 0.0355(13) Uani 1 1 d . . .
C28 C 0.6467(5) 0.7765(3) 0.2535(4) 0.0396(17) Uani 1 1 d . . .
H28 H 0.6895 0.809 0.2424 0.048 Uiso 1 1 calc R A 1
C24 C 0.8764(4) 0.4558(3) 0.4766(5) 0.055(2) Uani 1 1 d . D .
H241 H 0.9415 0.4466 0.4786 0.083 Uiso 1 1 calc R . .
H242 H 0.8319 0.4206 0.4458 0.083 Uiso 1 1 calc R . .
H243 H 0.8812 0.4609 0.5411 0.083 Uiso 1 1 calc R . .
C22 C 0.8366(4) 0.5174(3) 0.4207(4) 0.0348(16) Uani 1 1 d . . .
H221 H 0.8836 0.5511 0.4581 0.042 Uiso 1 1 calc R D .
C19 C 0.6438(5) 0.4695(3) 0.3838(6) 0.052(2) Uani 1 1 d . . .
H19 H 0.6852 0.4366 0.4288 0.063 Uiso 1 1 calc R D .
C29 C 0.5475(5) 0.7748(3) 0.1730(5) 0.071(2) Uani 1 1 d . D .
H291 H 0.5092 0.7398 0.1824 0.107 Uiso 1 1 calc R . .
H292 H 0.5549 0.7684 0.1138 0.107 Uiso 1 1 calc R . .
H293 H 0.5136 0.815 0.1703 0.107 Uiso 1 1 calc R . .
C23 C 0.8467(5) 0.5156(3) 0.3260(5) 0.051(2) Uani 1 1 d . D .
H231 H 0.9154 0.5084 0.3376 0.077 Uiso 1 1 calc R . .
H232 H 0.8248 0.5562 0.2931 0.077 Uiso 1 1 calc R . .
H233 H 0.8063 0.4812 0.2869 0.077 Uiso 1 1 calc R . .
C30 C 0.6327(6) 0.7908(3) 0.3413(5) 0.085(3) Uani 1 1 d . D .
H301 H 0.5934 0.8295 0.332 0.128 Uiso 1 1 calc R . .
H302 H 0.6968 0.7971 0.3938 0.128 Uiso 1 1 calc R . .
H303 H 0.5988 0.7553 0.3558 0.128 Uiso 1 1 calc R . .
C21 C 0.6226(5) 0.4467(3) 0.2849(5) 0.070(2) Uani 1 1 d . D .
H211 H 0.5842 0.4074 0.2723 0.105 Uiso 1 1 calc R . .
H212 H 0.6845 0.4386 0.2792 0.105 Uiso 1 1 calc R . .
H213 H 0.5854 0.4792 0.2392 0.105 Uiso 1 1 calc R . .
C16 C 0.1180(5) 0.6522(4) 0.2546(5) 0.063(2) Uani 1 1 d . . .
C81 C 0.2539(9) 0.4661(7) 0.2062(9) 0.039(4) Uiso 0.5 1 d P B 1
H81A H 0.235 0.4255 0.2247 0.058 Uiso 0.5 1 calc PR B 1
H81B H 0.251 0.4996 0.2487 0.058 Uiso 0.5 1 calc PR B 1
H81C H 0.3208 0.463 0.2099 0.058 Uiso 0.5 1 calc PR B 1
C25 C 0.7388(6) 0.5623(3) 0.5365(5) 0.063(2) Uani 1 1 d U . .
H25 H 0.731 0.5212 0.565 0.075 Uiso 1 1 calc R D .
C71 C 0.1851(10) 0.4816(5) 0.1073(8) 0.025(3) Uiso 0.5 1 d P B 1
H71 H 0.1215 0.4945 0.1092 0.03 Uiso 0.5 1 calc PR B 1
C20 C 0.5504(5) 0.4768(3) 0.4001(6) 0.100(3) Uani 1 1 d . D .
H201 H 0.5046 0.5048 0.3518 0.15 Uiso 1 1 calc R . .
H202 H 0.5666 0.4951 0.4627 0.15 Uiso 1 1 calc R . .
H203 H 0.52 0.4351 0.3963 0.15 Uiso 1 1 calc R . .
C17 C 0.0262(5) 0.6550(5) 0.1636(5) 0.127(4) Uani 1 1 d . C .
H171 H 0.0419 0.6416 0.1109 0.191 Uiso 1 1 calc R . .
H172 H 0.001 0.6985 0.1528 0.191 Uiso 1 1 calc R . .
H173 H -0.0236 0.6266 0.1681 0.191 Uiso 1 1 calc R . .
C26 C 0.6598(7) 0.6059(4) 0.5364(6) 0.114(4) Uani 1 1 d U D .
H261 H 0.6738 0.6492 0.5226 0.171 Uiso 1 1 calc R . .
H262 H 0.6574 0.6048 0.5985 0.171 Uiso 1 1 calc R . .
H263 H 0.5966 0.5921 0.4882 0.171 Uiso 1 1 calc R . .
C27 C 0.8389(7) 0.5870(4) 0.5960(5) 0.105(4) Uani 1 1 d U D .
H271 H 0.8523 0.6244 0.5657 0.158 Uiso 1 1 calc R . .
H272 H 0.8877 0.5541 0.6031 0.158 Uiso 1 1 calc R . .
H273 H 0.8423 0.5988 0.6583 0.158 Uiso 1 1 calc R . .
C181 C 0.1219(9) 0.5903(6) 0.2815(10) 0.049(3) Uani 0.5 1 d P C 1
H181 H 0.1823 0.5829 0.338 0.073 Uiso 0.5 1 calc PR C 1
H182 H 0.1211 0.5627 0.2304 0.073 Uiso 0.5 1 calc PR C 1
H183 H 0.0651 0.5806 0.2955 0.073 Uiso 0.5 1 calc PR C 1
C182 C 0.0986(9) 0.6701(6) 0.3312(9) 0.049(3) Uani 0.5 1 d P C 2
H184 H 0.0421 0.6463 0.3306 0.073 Uiso 0.5 1 calc PR C 2
H185 H 0.0841 0.7157 0.3274 0.073 Uiso 0.5 1 calc PR C 2
H186 H 0.156 0.6611 0.3898 0.073 Uiso 0.5 1 calc PR C 2
C10 C 0.1780(4) 0.7544(3) 0.1626(4) 0.0380(17) Uani 1 1 d . . .
H10 H 0.1178 0.7397 0.108 0.046 Uiso 1 1 calc R C .
C15 C 0.3386(5) 0.6606(3) 0.4267(4) 0.069(2) Uani 1 1 d . C .
H151 H 0.3786 0.6322 0.4069 0.103 Uiso 1 1 calc R . .
H152 H 0.2826 0.637 0.428 0.103 Uiso 1 1 calc R . .
H153 H 0.3783 0.6771 0.4899 0.103 Uiso 1 1 calc R . .
C13 C 0.3017(4) 0.7154(3) 0.3575(4) 0.0372(16) Uani 1 1 d . . .
H13 H 0.2599 0.7438 0.3774 0.045 Uiso 1 1 calc R C .
C11 C 0.1451(5) 0.8101(3) 0.2062(5) 0.056(2) Uani 1 1 d . C .
H111 H 0.2025 0.8299 0.2556 0.084 Uiso 1 1 calc R . .
H112 H 0.1008 0.7946 0.2337 0.084 Uiso 1 1 calc R . .
H113 H 0.1108 0.8415 0.1571 0.084 Uiso 1 1 calc R . .
C14 C 0.3899(4) 0.7535(3) 0.3583(5) 0.063(2) Uani 1 1 d . C .
H141 H 0.4336 0.764 0.4236 0.094 Uiso 1 1 calc R . .
H142 H 0.3666 0.7927 0.3221 0.094 Uiso 1 1 calc R . .
H143 H 0.4255 0.7281 0.3299 0.094 Uiso 1 1 calc R . .
C1 C 0.3112(6) 0.5316(4) 0.0017(5) 0.082(3) Uani 1 1 d . B .
H1 H 0.2729 0.5015 -0.0502 0.098 Uiso 1 1 calc R . .
C3 C 0.3404(6) 0.5905(4) -0.0409(5) 0.103(4) Uani 1 1 d . . .
H31 H 0.3765 0.6205 0.0097 0.154 Uiso 1 1 calc R B .
H32 H 0.2812 0.611 -0.0866 0.154 Uiso 1 1 calc R . .
H33 H 0.3821 0.5772 -0.0726 0.154 Uiso 1 1 calc R . .
C12 C 0.2477(5) 0.7769(3) 0.1204(5) 0.065(2) Uani 1 1 d . C .
H121 H 0.2148 0.8086 0.0715 0.097 Uiso 1 1 calc R . .
H122 H 0.2675 0.7407 0.0925 0.097 Uiso 1 1 calc R . .
H123 H 0.3059 0.7958 0.17 0.097 Uiso 1 1 calc R . .
C5 C 0.1114(5) 0.6468(3) -0.0579(5) 0.066(2) Uani 1 1 d . . .
H51 H 0.1612 0.6577 -0.0812 0.099 Uiso 1 1 calc R B .
H52 H 0.1229 0.6714 -0.0008 0.099 Uiso 1 1 calc R . .
H53 H 0.0462 0.6568 -0.1064 0.099 Uiso 1 1 calc R . .
C6 C 0.0880(6) 0.5382(3) -0.1262(5) 0.090(3) Uani 1 1 d . . .
H61 H 0.0212 0.5497 -0.1697 0.135 Uiso 1 1 calc R B .
H62 H 0.0906 0.4928 -0.1117 0.135 Uiso 1 1 calc R . .
H63 H 0.1334 0.5476 -0.1555 0.135 Uiso 1 1 calc R . .
C2 C 0.4052(5) 0.4984(3) 0.0709(5) 0.081(3) Uani 1 1 d . . .
H21 H 0.4474 0.4883 0.0383 0.121 Uiso 1 1 calc R B .
H22 H 0.3876 0.4591 0.0941 0.121 Uiso 1 1 calc R . .
H23 H 0.4404 0.5266 0.1243 0.121 Uiso 1 1 calc R . .
C4 C 0.1173(5) 0.5765(3) -0.0351(4) 0.0486(19) Uani 1 1 d . B .
H4 H 0.0653 0.5682 -0.0115 0.058 Uiso 1 1 calc R . .
P41 P 0.6979(5) 0.6916(4) 0.2555(6) 0.0256(15) Uani 0.5 1 d P D 1
C311 C 0.6763(10) 0.6832(7) 0.1284(10) 0.041(4) Uiso 0.5 1 d P D 1
H311 H 0.6726 0.7261 0.0998 0.049 Uiso 0.5 1 calc PR D 1
C321 C 0.5788(8) 0.6469(5) 0.0745(8) 0.037(3) Uiso 0.5 1 d P D 1
H321 H 0.5679 0.642 0.0082 0.055 Uiso 0.5 1 calc PR D 1
H322 H 0.5244 0.6708 0.0784 0.055 Uiso 0.5 1 calc PR D 1
H323 H 0.5826 0.6049 0.1029 0.055 Uiso 0.5 1 calc PR D 1
C331 C 0.7503(9) 0.6427(5) 0.1099(9) 0.044(4) Uiso 0.5 1 d P D 1
H331 H 0.7558 0.6013 0.1403 0.065 Uiso 0.5 1 calc PR D 1
H332 H 0.8143 0.6639 0.1357 0.065 Uiso 0.5 1 calc PR D 1
H333 H 0.7288 0.6369 0.0417 0.065 Uiso 0.5 1 calc PR D 1
C341 C 0.8354(9) 0.7088(6) 0.3057(9) 0.035(3) Uiso 0.5 1 d P D 1
H341 H 0.8668 0.6709 0.291 0.042 Uiso 0.5 1 calc PR D 1
C351 C 0.8784(10) 0.7143(6) 0.4116(10) 0.051(4) Uiso 0.5 1 d P D 1
H351 H 0.948 0.703 0.4374 0.077 Uiso 0.5 1 calc PR D 1
H352 H 0.8437 0.6856 0.4371 0.077 Uiso 0.5 1 calc PR D 1
H353 H 0.8714 0.7581 0.4294 0.077 Uiso 0.5 1 calc PR D 1
C361 C 0.8643(8) 0.7670(5) 0.2602(8) 0.040(4) Uiso 0.5 1 d P D 1
H361 H 0.8548 0.8062 0.2894 0.06 Uiso 0.5 1 calc PR D 1
H362 H 0.8228 0.768 0.1923 0.06 Uiso 0.5 1 calc PR D 1
H363 H 0.9332 0.7634 0.2702 0.06 Uiso 0.5 1 calc PR D 1
P42 P 0.7268(6) 0.7051(4) 0.2835(6) 0.0308(17) Uani 0.5 1 d P D 2
C312 C 0.7513(9) 0.6843(5) 0.1835(8) 0.035(3) Uiso 0.5 1 d P D 2
H312 H 0.8083 0.6544 0.2063 0.042 Uiso 0.5 1 calc PR D 2
C322 C 0.6672(9) 0.6502(6) 0.1089(9) 0.032(4) Uiso 0.5 1 d P D 2
H324 H 0.625 0.6809 0.0629 0.048 Uiso 0.5 1 calc PR D 2
H325 H 0.6293 0.6278 0.1382 0.048 Uiso 0.5 1 calc PR D 2
H326 H 0.6924 0.6195 0.0769 0.048 Uiso 0.5 1 calc PR D 2
C332 C 0.7769(9) 0.7382(6) 0.1320(9) 0.054(4) Uiso 0.5 1 d P D 2
H334 H 0.7874 0.721 0.0783 0.081 Uiso 0.5 1 calc PR D 2
H335 H 0.8367 0.7594 0.1754 0.081 Uiso 0.5 1 calc PR D 2
H336 H 0.7229 0.7689 0.1093 0.081 Uiso 0.5 1 calc PR D 2
C342 C 0.8479(9) 0.7387(6) 0.3630(10) 0.038(4) Uiso 0.5 1 d P D 2
H342 H 0.8609 0.7768 0.3314 0.045 Uiso 0.5 1 calc PR D 2
C352 C 0.8471(14) 0.7591(8) 0.4521(13) 0.120(8) Uiso 0.5 1 d P D 2
H354 H 0.8248 0.724 0.4799 0.18 Uiso 0.5 1 calc PR D 2
H355 H 0.8025 0.7952 0.4411 0.18 Uiso 0.5 1 calc PR D 2
H356 H 0.9134 0.7717 0.4955 0.18 Uiso 0.5 1 calc PR D 2
C362 C 0.9283(9) 0.6926(6) 0.3805(9) 0.043(4) Uiso 0.5 1 d P D 2
H364 H 0.9891 0.7093 0.4294 0.065 Uiso 0.5 1 calc PR D 2
H365 H 0.9374 0.6859 0.3222 0.065 Uiso 0.5 1 calc PR D 2
H366 H 0.9116 0.6522 0.4016 0.065 Uiso 0.5 1 calc PR D 2
C91 C 0.1650(9) 0.4195(5) 0.0470(9) 0.044(4) Uiso 0.5 1 d P B 1
H91A H 0.2228 0.4091 0.035 0.066 Uiso 0.5 1 calc PR B 1
H91B H 0.1085 0.426 -0.0132 0.066 Uiso 0.5 1 calc PR B 1
H91C H 0.1513 0.3845 0.0813 0.066 Uiso 0.5 1 calc PR B 1
C92 C 0.1307(9) 0.4614(6) 0.0949(11) 0.062(4) Uiso 0.5 1 d P B 2
H92A H 0.1318 0.4294 0.1411 0.093 Uiso 0.5 1 calc PR B 2
H92B H 0.0928 0.4454 0.031 0.093 Uiso 0.5 1 calc PR B 2
H92C H 0.1003 0.5004 0.1047 0.093 Uiso 0.5 1 calc PR B 2
C72 C 0.2369(11) 0.4759(6) 0.1075(10) 0.048(4) Uiso 0.5 1 d P B 2
H72 H 0.2558 0.4456 0.0682 0.058 Uiso 0.5 1 calc PR B 2
C82 C 0.3071(10) 0.4678(7) 0.2117(10) 0.053(4) Uiso 0.5 1 d P B 2
H82A H 0.2865 0.4957 0.2507 0.08 Uiso 0.5 1 calc PR B 2
H82B H 0.3738 0.4789 0.2201 0.08 Uiso 0.5 1 calc PR B 2
H82C H 0.3056 0.4236 0.2307 0.08 Uiso 0.5 1 calc PR B 2

loop_
_atom_site_aniso_label
_atom_site_aniso_U_11
_atom_site_aniso_U_22
_atom_site_aniso_U_33
_atom_site_aniso_U_23
_atom_site_aniso_U_13
_atom_site_aniso_U_12
Ni2 0.0443(5) 0.0303(4) 0.0447(6) 0.0169(4) 0.0293(5) 0.0143(4)
P2 0.0267(9) 0.0329(10) 0.0288(10) -0.0036(8) 0.0136(8) 0.0020(8)
P3 0.0386(11) 0.0331(10) 0.0379(11) 0.0122(8) 0.0249(9) 0.0125(8)
P1 0.0754(14) 0.0303(11) 0.0297(11) -0.0002(9) 0.0233(10) 0.0125(10)
N1 0.053(3) 0.016(2) 0.031(3) -0.004(3) 0.023(3) 0.009(3)
N2 0.045(3) 0.025(3) 0.042(4) 0.009(3) 0.024(4) 0.009(4)
C28 0.036(4) 0.030(4) 0.049(5) -0.001(3) 0.014(4) 0.001(3)
C24 0.048(4) 0.030(4) 0.067(5) 0.004(4) 0.003(4) -0.009(3)
C22 0.027(4) 0.033(4) 0.037(4) 0.002(3) 0.005(3) -0.001(3)
C19 0.038(4) 0.027(4) 0.098(7) 0.034(4) 0.034(5) 0.013(3)
C29 0.075(6) 0.045(5) 0.084(6) 0.030(4) 0.021(5) -0.001(4)
C23 0.058(5) 0.043(5) 0.069(6) 0.004(4) 0.044(4) 0.004(4)
C30 0.110(7) 0.088(6) 0.084(7) -0.052(5) 0.066(6) -0.027(5)
C21 0.061(5) 0.038(4) 0.092(7) 0.000(5) 0.011(5) -0.004(3)
C16 0.039(5) 0.133(8) 0.026(4) -0.036(5) 0.021(4) -0.032(5)
C25 0.115(7) 0.059(5) 0.033(5) 0.039(4) 0.050(5) 0.059(5)
C20 0.048(5) 0.083(6) 0.195(10) 0.083(6) 0.075(6) 0.034(4)
C17 0.054(6) 0.279(13) 0.054(6) -0.031(7) 0.027(5) -0.079(7)
C26 0.177(11) 0.096(7) 0.104(8) 0.055(6) 0.092(8) 0.115(7)
C27 0.183(11) 0.088(7) 0.019(5) -0.025(5) 0.017(6) 0.003(7)
C181 0.037(6) 0.049(7) 0.078(9) -0.005(6) 0.041(6) -0.006(5)
C182 0.037(6) 0.049(7) 0.078(9) -0.005(6) 0.041(6) -0.006(5)
C10 0.051(4) 0.022(4) 0.054(5) 0.002(3) 0.035(4) 0.010(3)
C15 0.092(7) 0.065(6) 0.024(4) -0.008(4) -0.002(4) -0.031(5)
C13 0.032(4) 0.044(4) 0.042(4) -0.008(3) 0.021(4) 0.003(3)
C11 0.080(6) 0.022(4) 0.058(5) 0.002(4) 0.021(4) 0.018(4)
C14 0.039(4) 0.084(5) 0.055(5) -0.038(4) 0.009(4) -0.027(4)
C1 0.118(8) 0.095(7) 0.029(5) 0.004(5) 0.026(5) 0.062(6)
C3 0.080(7) 0.184(10) 0.076(7) 0.056(7) 0.064(6) 0.093(7)
C12 0.121(7) 0.032(4) 0.061(5) 0.007(4) 0.057(5) 0.001(4)
C5 0.078(6) 0.070(6) 0.038(5) 0.008(4) 0.010(4) 0.007(4)
C6 0.130(8) 0.077(6) 0.046(5) -0.019(5) 0.019(5) -0.029(6)
C2 0.091(7) 0.095(7) 0.049(5) -0.016(5) 0.022(5) 0.045(5)
C4 0.058(5) 0.047(5) 0.036(4) -0.010(4) 0.014(4) -0.014(4)
P41 0.010(4) 0.020(4) 0.051(5) 0.004(3) 0.018(3) -0.002(2)
P42 0.021(4) 0.020(4) 0.049(5) 0.010(3) 0.011(3) -0.009(3)

loop_
_atom_type_symbol
_atom_type_description
_atom_type_scat_dispersion_real
_atom_type_scat_dispersion_imag
_atom_type_scat_source
C C 0.0033 0.0016 'International Tables Vol C Tables 4.2.6.8 and 6.1.1.4'
H H 0 0 'International Tables Vol C Tables 4.2.6.8 and 6.1.1.4'
N N 0.0061 0.0033 'International Tables Vol C Tables 4.2.6.8 and 6.1.1.4'
P P 0.1023 0.0942 'International Tables Vol C Tables 4.2.6.8 and 6.1.1.4'
Ni Ni 0.3393 1.1124 'International Tables Vol C Tables 4.2.6.8 and 6.1.1.4'

loop_
_geom_angle_atom_site_label_1
_geom_angle_atom_site_label_2
_geom_angle_atom_site_label_3
_geom_angle
N1 Ni1 P1 116.00(17)
N1 Ni1 P2 117.91(17)
P1 Ni1 P2 126.08(7)
N2 Ni2 P41 110.8(3)
N2 Ni2 P3 116.29(17)
P41 Ni2 P3 132.3(3)
N2 Ni2 P42 119.3(3)
P41 Ni2 P42 13.1(3)
P3 Ni2 P42 124.4(2)
C10 P2 C13 105.0(3)
C10 P2 C16 103.6(3)
C13 P2 C16 101.2(3)
C10 P2 Ni1 110.88(19)
C13 P2 Ni1 115.6(2)
C16 P2 Ni1 119.0(3)
C22 P3 C25 102.6(3)
C22 P3 C19 101.5(3)
C25 P3 C19 103.1(3)
C22 P3 Ni2 119.5(2)
C25 P3 Ni2 113.6(2)
C19 P3 Ni2 114.4(2)
C72 P1 C1 90.9(5)
C72 P1 C4 112.5(5)
C1 P1 C4 102.2(3)
C72 P1 C71 23.3(5)
C1 P1 C71 110.9(5)
C4 P1 C71 95.6(4)
C72 P1 Ni1 110.9(4)
C1 P1 Ni1 116.1(3)
C4 P1 Ni1 120.2(2)
C71 P1 Ni1 109.8(4)
N2 N1 Ni1 178.0(6)
N1 N2 Ni2 177.7(5)
C30 C28 C29 107.9(6)
C30 C28 P42 104.6(6)
C29 C28 P42 120.4(5)
C30 C28 P41 112.0(6)
C29 C28 P41 103.9(4)
P42 C28 P41 16.5(3)
C30 C28 H28 110.9
C29 C28 H28 110.9
P42 C28 H28 101.8
P41 C28 H28 110.9
C22 C24 H241 109.5
C22 C24 H242 109.5
H241 C24 H242 109.5
C22 C24 H243 109.5
H241 C24 H243 109.5
H242 C24 H243 109.5
C23 C22 C24 110.6(5)
C23 C22 P3 113.6(4)
C24 C22 P3 117.4(4)
C23 C22 H221 104.6
C24 C22 H221 104.6
P3 C22 H221 104.6
C21 C19 C20 112.0(7)
C21 C19 P3 110.8(4)
C20 C19 P3 111.3(5)
C21 C19 H19 107.5
C20 C19 H19 107.5
P3 C19 H19 107.5
C28 C29 H291 109.5
C28 C29 H292 109.5
H291 C29 H292 109.5
C28 C29 H293 109.5
H291 C29 H293 109.5
H292 C29 H293 109.5
C22 C23 H231 109.5
C22 C23 H232 109.5
H231 C23 H232 109.5
C22 C23 H233 109.5
H231 C23 H233 109.5
H232 C23 H233 109.5
C28 C30 H301 109.5
C28 C30 H302 109.5
H301 C30 H302 109.5
C28 C30 H303 109.5
H301 C30 H303 109.5
H302 C30 H303 109.5
C19 C21 H211 109.5
C19 C21 H212 109.5
H211 C21 H212 109.5
C19 C21 H213 109.5
H211 C21 H213 109.5
H212 C21 H213 109.5
C181 C16 C182 89.8(9)
C181 C16 C17 103.4(8)
C182 C16 C17 111.3(8)
C181 C16 P2 116.7(7)
C182 C16 P2 121.4(7)
C17 C16 P2 111.3(5)
C27 C25 C26 112.1(7)
C27 C25 P3 114.6(5)
C26 C25 P3 108.1(5)
C27 C25 H25 107.3
C26 C25 H25 107.3
P3 C25 H25 107.3
C81 C71 C91 108.3(9)
C81 C71 P1 109.0(9)
C91 C71 P1 117.8(9)
C81 C71 H71 107
C91 C71 H71 107
P1 C71 H71 107
C19 C20 H201 109.5
C19 C20 H202 109.5
H201 C20 H202 109.5
C19 C20 H203 109.5
H201 C20 H203 109.5
H202 C20 H203 109.5
C16 C17 H171 109.5
C16 C17 H172 109.5
H171 C17 H172 109.5
C16 C17 H173 109.5
H171 C17 H173 109.5
H172 C17 H173 109.5
C25 C26 H261 109.5
C25 C26 H262 109.5
H261 C26 H262 109.5
C25 C26 H263 109.5
H261 C26 H263 109.5
H262 C26 H263 109.5
C25 C27 H271 109.5
C25 C27 H272 109.5
H271 C27 H272 109.5
C25 C27 H273 109.5
H271 C27 H273 109.5
H272 C27 H273 109.5
C16 C181 H181 109.5
C16 C181 H182 109.5
C16 C181 H183 109.5
C16 C182 H184 109.5
C16 C182 H185 109.5
H184 C182 H185 109.5
C16 C182 H186 109.5
H184 C182 H186 109.5
H185 C182 H186 109.5
C12 C10 C11 110.7(5)
C12 C10 P2 111.4(4)
C11 C10 P2 116.9(4)
C12 C10 H10 105.7
C11 C10 H10 105.7
P2 C10 H10 105.7
C13 C15 H151 109.5
C13 C15 H152 109.5
H151 C15 H152 109.5
C13 C15 H153 109.5
H151 C15 H153 109.5
H152 C15 H153 109.5
C15 C13 C14 109.2(5)
C15 C13 P2 109.1(4)
C14 C13 P2 111.3(4)
C15 C13 H13 109.1
C14 C13 H13 109.1
P2 C13 H13 109.1
C10 C11 H111 109.5
C10 C11 H112 109.5
H111 C11 H112 109.5
C10 C11 H113 109.5
H111 C11 H113 109.5
H112 C11 H113 109.5
C13 C14 H141 109.5
C13 C14 H142 109.5
H141 C14 H142 109.5
C13 C14 H143 109.5
H141 C14 H143 109.5
H142 C14 H143 109.5
C2 C1 C3 108.9(7)
C2 C1 P1 110.0(5)
C3 C1 P1 109.9(5)
C2 C1 H1 109.3
C3 C1 H1 109.3
P1 C1 H1 109.3
C1 C3 H31 109.5
C1 C3 H32 109.5
H31 C3 H32 109.5
C1 C3 H33 109.5
H31 C3 H33 109.5
H32 C3 H33 109.5
C10 C12 H121 109.5
C10 C12 H122 109.5
H121 C12 H122 109.5
C10 C12 H123 109.5
H121 C12 H123 109.5
H122 C12 H123 109.5
C4 C5 H51 109.5
C4 C5 H52 109.5
H51 C5 H52 109.5
C4 C5 H53 109.5
H51 C5 H53 109.5
H52 C5 H53 109.5
C4 C6 H61 109.5
C4 C6 H62 109.5
H61 C6 H62 109.5
C4 C6 H63 109.5
H61 C6 H63 109.5
H62 C6 H63 109.5
C1 C2 H21 109.5
C1 C2 H22 109.5
H21 C2 H22 109.5
C1 C2 H23 109.5
H21 C2 H23 109.5
H22 C2 H23 109.5
C5 C4 C6 109.4(6)
C5 C4 P1 111.2(4)
C6 C4 P1 117.4(5)
C5 C4 H4 106
C6 C4 H4 106
P1 C4 H4 106
C311 P41 C341 98.1(7)
C311 P41 C28 100.1(7)
C341 P41 C28 100.6(5)
C311 P41 Ni2 118.6(5)
C341 P41 Ni2 119.7(6)
C28 P41 Ni2 116.1(5)
C331 C311 C321 102.6(12)
C331 C311 P41 115.4(10)
C321 C311 P41 109.6(9)
C331 C311 H311 109.7
C321 C311 H311 109.7
P41 C311 H311 109.7
C351 C341 C361 111.1(10)
C351 C341 P41 111.6(9)
C361 C341 P41 114.4(9)
C351 C341 H341 106.4
C361 C341 H341 106.4
P41 C341 H341 106.4
C312 P42 C28 108.7(7)
C312 P42 C342 100.3(7)
C28 P42 C342 102.2(6)
C312 P42 Ni2 108.5(5)
C28 P42 Ni2 108.9(5)
C342 P42 Ni2 127.1(7)
C322 C312 C332 105.2(10)
C322 C312 P42 112.5(9)
C332 C312 P42 117.1(9)
C322 C312 H312 107.1
C332 C312 H312 107.1
P42 C312 H312 107.1
C312 C322 H324 109.5
C312 C322 H325 109.5
H324 C322 H325 109.5
C312 C322 H326 109.5
H324 C322 H326 109.5
H325 C322 H326 109.5
C312 C332 H334 109.5
C312 C332 H335 109.5
H334 C332 H335 109.5
C312 C332 H336 109.5
H334 C332 H336 109.5
H335 C332 H336 109.5
C352 C342 C362 109.9(14)
C352 C342 P42 110.9(11)
C362 C342 P42 111.6(9)
C352 C342 H342 108.1
C362 C342 H342 108.1
P42 C342 H342 108.1
C342 C352 H354 109.5
C342 C352 H355 109.5
H354 C352 H355 109.5
C342 C352 H356 109.5
H354 C352 H356 109.5
H355 C352 H356 109.5
C342 C362 H364 109.5
C342 C362 H365 109.5
H364 C362 H365 109.5
C342 C362 H366 109.5
H364 C362 H366 109.5
H365 C362 H366 109.5
C72 C92 H92A 109.5
C72 C92 H92B 109.5
H92A C92 H92B 109.5
C72 C92 H92C 109.5
H92A C92 H92C 109.5
H92B C92 H92C 109.5
C82 C72 C92 109.5(11)
C82 C72 P1 113.2(9)
C92 C72 P1 106.3(10)
C82 C72 H72 109.2
C92 C72 H72 109.2
P1 C72 H72 109.2
C72 C82 H82A 109.5
C72 C82 H82B 109.5
H82A C82 H82B 109.5
C72 C82 H82C 109.5
H82A C82 H82C 109.5
H82B C82 H82C 109.5

loop_
_geom_bond_atom_site_label_1
_geom_bond_atom_site_label_2
_geom_bond_distance
Ni1 N1 1.752(5)
Ni1 P1 2.1580(19)
Ni1 P2 2.1585(17)
Ni2 N2 1.769(5)
Ni2 P41 2.049(9)
Ni2 P3 2.1535(17)
Ni2 P42 2.290(9)
P2 C10 1.852(6)
P2 C13 1.859(6)
P2 C16 1.865(7)
P3 C22 1.835(6)
P3 C25 1.881(7)
P3 C19 1.885(6)
P1 C72 1.821(13)
P1 C1 1.839(7)
P1 C4 1.856(6)
P1 C71 1.978(12)
N1 N2 1.158(5)
C28 C30 1.492(8)
C28 C29 1.498(8)
C28 P42 1.859(12)
C28 P41 1.941(11)
C28 H28 1
C24 C22 1.541(7)
C24 H241 0.98
C24 H242 0.98
C24 H243 0.98
C22 C23 1.539(8)
C22 H221 1
C19 C21 1.515(9)
C19 C20 1.525(8)
C19 H19 1
C29 H291 0.98
C29 H292 0.98
C29 H293 0.98
C23 H231 0.98
C23 H232 0.98
C23 H233 0.98
C30 H301 0.98
C30 H302 0.98
C30 H303 0.98
C21 H211 0.98
C21 H212 0.98
C21 H213 0.98
C16 C181 1.364(12)
C16 C182 1.387(12)
C16 C17 1.516(9)
C81 C71 1.493(17)
C81 H81A 0.98
C81 H81B 0.98
C81 H81C 0.98
C25 C27 1.494(10)
C25 C26 1.496(8)
C25 H25 1
C71 C91 1.566(15)
C71 H71 1
C20 H201 0.98
C20 H202 0.98
C20 H203 0.98
C17 H171 0.98
C17 H172 0.98
C17 H173 0.98
C26 H261 0.98
C26 H262 0.98
C26 H263 0.98
C27 H271 0.98
C27 H272 0.98
C27 H273 0.98
C181 H181 0.98
C181 H182 0.98
C181 H183 0.98
C182 H184 0.98
C182 H185 0.98
C182 H186 0.98
C10 C12 1.516(7)
C10 C11 1.534(7)
C10 H10 1
C15 C13 1.520(8)
C15 H151 0.98
C15 H152 0.98
C15 H153 0.98
C13 C14 1.539(8)
C13 H13 1
C11 H111 0.98
C11 H112 0.98
C11 H113 0.98
C14 H141 0.98
C14 H142 0.98
C14 H143 0.98
C1 C2 1.545(9)
C1 C3 1.550(10)
C1 H1 1
C3 H31 0.98
C3 H32 0.98
C3 H33 0.98
C12 H121 0.98
C12 H122 0.98
C12 H123 0.98
C5 C4 1.518(8)
C5 H51 0.98
C5 H52 0.98
C5 H53 0.98
C6 C4 1.529(8)
C6 H61 0.98
C6 H62 0.98
C6 H63 0.98
C2 H21 0.98
C2 H22 0.98
C2 H23 0.98
C4 H4 1
P41 C311 1.873(17)
P41 C341 1.911(13)
C311 C331 1.515(17)
C311 C321 1.553(17)
C311 H311 1
C321 H321 0.98
C321 H322 0.98
C321 H323 0.98
C331 H331 0.98
C331 H332 0.98
C331 H333 0.98
C341 C351 1.506(17)
C341 C361 1.563(15)
C341 H341 1
C351 H351 0.98
C351 H352 0.98
C351 H353 0.98
C361 H361 0.98
C361 H362 0.98
C361 H363 0.98
P42 C312 1.791(15)
P42 C342 1.864(14)
C312 C322 1.499(16)
C312 C332 1.526(14)
C312 H312 1
C322 H324 0.98
C322 H325 0.98
C322 H326 0.98
C332 H334 0.98
C332 H335 0.98
C332 H336 0.98
C342 C352 1.45(2)
C342 C362 1.481(16)
C342 H342 1
C352 H354 0.98
C352 H355 0.98
C352 H356 0.98
C362 H364 0.98
C362 H365 0.98
C362 H366 0.98
C91 H91A 0.98
C91 H91B 0.98
C91 H91C 0.98
C92 C72 1.548(17)
C92 H92A 0.98
C92 H92B 0.98
C92 H92C 0.98
C72 C82 1.535(18)
C72 H72 1
C82 H82A 0.98
C82 H82B 0.98
C82 H82C 0.98
